data_4110826
loop_
_publ_author_name
'Cory A. Jaska'
'David J. H. Emslie'
'Michael J. D. Bosdet'
'Warren E. Piers'
'Ted S. Sorensen'
'Masood Parvez'

_publ_contact_author
;
    Masood Parvez
    Department of Chemistry
    University of Calgary
    2500 University Drive N.W.
    Calgary, Alberta, Canada T2N 1N4  
;
_publ_contact_author_email ' parvez@ucalgary.ca '
_publ_contact_author_fax ' (403)289-9488 '
_publ_contact_author_phone ' (403)220-5348 '
_publ_section_title
;
 Triphenylene Analogues with B2N2C2 Cores: Synthesis, Structure, Redox
 Behavior, and Photophysical Properties
;
_journal_name_full 'Journal of the American Chemical Society'
_journal_page_first 10885
_journal_page_last 10896
_journal_paper_doi 10.1021/ja063519p
_journal_volume 128
_journal_year 2006
_chemical_formula_sum 'C44 H62 B2 Co N2 O'
_chemical_formula_weight 715.51
_chemical_name_systematic
;
 ?
;
_space_group_IT_number 14
_symmetry_cell_setting monoclinic
_symmetry_space_group_name_Hall '-P 2ybc'
_symmetry_space_group_name_H-M 'P 1 21/c 1'
_atom_sites_solution_hydrogens geom
_atom_sites_solution_primary direct
_atom_sites_solution_secondary difmap
_audit_creation_method SHELXL-97
_cell_angle_alpha 90.00
_cell_angle_beta 104.071(18)
_cell_angle_gamma 90.00
_cell_formula_units_Z 4
_cell_length_a 12.791(6)
_cell_length_b 15.424(5)
_cell_length_c 20.935(9)
_cell_measurement_reflns_used 13678
_cell_measurement_temperature 173(2)
_cell_measurement_theta_max 25.0
_cell_measurement_theta_min 2.4
_cell_volume 4006(3)
_computing_cell_refinement 'HKL DENZO (Otwinowski & Minor, 1997)'
_computing_data_collection 'COLLECT (Hooft, 1998)'
_computing_data_reduction 'SCALEPACK (Otwinowski & Minor, 1997)'
_computing_molecular_graphics 'ORTEPII (Johnson, 1976)'
_computing_publication_material 'SHELXL-97 (Sheldrick, 1997)'
_computing_structure_refinement 'SHELXL-97 (Sheldrick, 1997)'
_computing_structure_solution 'SAPI91 (Fan, 1991)'
_diffrn_ambient_temperature 173(2)
_diffrn_measured_fraction_theta_full 0.996
_diffrn_measured_fraction_theta_max 0.996
_diffrn_measurement_device_type 'Nonius KappaCCD'
_diffrn_measurement_method ' \w and \f '
_diffrn_radiation_monochromator graphite
_diffrn_radiation_source 'fine-focus sealed tube'
_diffrn_radiation_type MoK\a
_diffrn_radiation_wavelength 0.71073
_diffrn_reflns_av_R_equivalents 0.0555
_diffrn_reflns_av_sigmaI/netI 0.0720
_diffrn_reflns_limit_h_max 15
_diffrn_reflns_limit_h_min -15
_diffrn_reflns_limit_k_max 18
_diffrn_reflns_limit_k_min -18
_diffrn_reflns_limit_l_max 24
_diffrn_reflns_limit_l_min -24
_diffrn_reflns_number 13678
_diffrn_reflns_theta_full 25.0
_diffrn_reflns_theta_max 24.99
_diffrn_reflns_theta_min 2.40
_exptl_absorpt_coefficient_mu 0.463
_exptl_absorpt_correction_T_max 0.9817
_exptl_absorpt_correction_T_min 0.9551
_exptl_absorpt_correction_type multi-scan
_exptl_absorpt_process_details 'SORTAV: (Blessing, 1997)'
_exptl_crystal_colour red
_exptl_crystal_density_diffrn 1.186
_exptl_crystal_description prism
_exptl_crystal_F_000 1540
_exptl_crystal_size_max 0.10
_exptl_crystal_size_mid 0.08
_exptl_crystal_size_min 0.04
_refine_diff_density_max 0.527
_refine_diff_density_min -0.303
_refine_diff_density_rms 0.057
_refine_ls_extinction_method none
_refine_ls_goodness_of_fit_ref 1.036
_refine_ls_hydrogen_treatment constr
_refine_ls_matrix_type full
_refine_ls_number_parameters 467
_refine_ls_number_reflns 7018
_refine_ls_number_restraints 10
_refine_ls_restrained_S_all 1.036
_refine_ls_R_factor_all 0.1054
_refine_ls_R_factor_gt 0.0546
_refine_ls_shift/su_max 0.001
_refine_ls_shift/su_mean 0.000
_refine_ls_structure_factor_coef Fsqd
_refine_ls_weighting_details 'calc w=1/[\s^2^(Fo^2^)+(0.0666P)^2^+2.5807P] where P=(Fo^2^+2Fc^2^)/3'
_refine_ls_weighting_scheme calc
_refine_ls_wR_factor_gt 0.1289
_refine_ls_wR_factor_ref 0.1552
_reflns_number_gt 4264
_reflns_number_total 7018
_reflns_threshold_expression >2sigma(I)
_cod_data_source_file ja063519psi20060627_120650.cif
_cod_data_source_block Compound_I
_cod_original_sg_symbol_H-M 'P 21/c'
_cod_database_code 4110826

loop_
_symmetry_equiv_pos_as_xyz
'x, y, z'
'-x, y+1/2, -z+1/2'
'-x, -y, -z'
'x, -y-1/2, z-1/2'

loop_
_atom_site_label
_atom_site_type_symbol
_atom_site_fract_x
_atom_site_fract_y
_atom_site_fract_z
_atom_site_U_iso_or_equiv
_atom_site_adp_type
_atom_site_occupancy
_atom_site_symmetry_multiplicity
_atom_site_calc_flag
_atom_site_refinement_flags
_atom_site_disorder_assembly
_atom_site_disorder_group
Co1 Co 0.35340(4) 0.25343(3) 0.19659(2) 0.02986(15) Uani 1 1 d . A .
O1 O 0.7510(4) 0.1442(3) 0.2448(2) 0.1096(14) Uani 1 1 d . . .
N1 N 0.4093(3) 0.32119(19) 0.44977(14) 0.0392(7) Uani 1 1 d . . .
N2 N 0.4434(2) 0.23259(19) 0.45311(14) 0.0372(7) Uani 1 1 d . . .
C1 C 0.4883(4) 0.3841(3) 0.45718(19) 0.0472(10) Uani 1 1 d . . .
H1 H 0.4682 0.4442 0.4544 0.057 Uiso 1 1 d R . .
C2 C 0.5943(4) 0.3683(3) 0.4685(2) 0.0527(11) Uani 1 1 d . . .
H2 H 0.6445 0.4154 0.4727 0.063 Uiso 1 1 d R . .
C3 C 0.6283(4) 0.2793(3) 0.4732(2) 0.0519(11) Uani 1 1 d . . .
H3 H 0.7035 0.2649 0.4824 0.062 Uiso 1 1 d R . .
C4 C 0.5526(3) 0.2178(3) 0.46492(19) 0.0466(10) Uani 1 1 d . . .
H4 H 0.5788 0.1592 0.4682 0.056 Uiso 1 1 d R . .
C5 C 0.2546(4) 0.4360(2) 0.43219(19) 0.0467(10) Uani 1 1 d . . .
H5 H 0.3035 0.4838 0.4348 0.056 Uiso 1 1 d R . .
C6 C 0.1464(4) 0.4510(3) 0.4228(2) 0.0501(11) Uani 1 1 d . . .
H6 H 0.1195 0.5094 0.4189 0.060 Uiso 1 1 d R . .
C7 C 0.0694(3) 0.3851(3) 0.41807(19) 0.0473(10) Uani 1 1 d . . .
C8 C 0.1021(3) 0.2984(2) 0.42375(18) 0.0421(9) Uani 1 1 d . . .
H8 H 0.0493 0.2533 0.4206 0.051 Uiso 1 1 d R . .
C9 C 0.2105(3) 0.2719(2) 0.43399(16) 0.0358(9) Uani 1 1 d . . .
C10 C 0.2454(3) 0.1817(2) 0.43750(16) 0.0339(8) Uani 1 1 d . . .
C11 C 0.1747(3) 0.1110(2) 0.43210(16) 0.0366(9) Uani 1 1 d . . .
H11 H 0.0992 0.1214 0.4275 0.044 Uiso 1 1 d R . .
C12 C 0.2067(3) 0.0249(2) 0.43298(17) 0.0373(9) Uani 1 1 d . . .
C13 C 0.3166(3) 0.0056(2) 0.43909(17) 0.0388(9) Uani 1 1 d . . .
H13 H 0.3396 -0.0537 0.4394 0.047 Uiso 1 1 d R . .
C14 C 0.3957(3) 0.0676(2) 0.44556(17) 0.0393(9) Uani 1 1 d . . .
H14 H 0.4694 0.0508 0.4497 0.047 Uiso 1 1 d R . .
C15 C -0.0490(4) 0.4096(3) 0.4047(3) 0.0633(13) Uani 1 1 d . . .
H15 H -0.0492 0.4708 0.4132 0.076 Uiso 1 1 d R . .
C16 C -0.1092(5) 0.3643(4) 0.4475(3) 0.098(2) Uani 1 1 d . . .
H16A H -0.1831 0.3828 0.4374 0.117 Uiso 1 1 d R . .
H16B H -0.0759 0.3774 0.4927 0.117 Uiso 1 1 d R . .
H16C H -0.1061 0.3030 0.4405 0.117 Uiso 1 1 d R . .
C17 C -0.1052(5) 0.3998(4) 0.3323(3) 0.0893(18) Uani 1 1 d . . .
H17A H -0.1795 0.4162 0.3251 0.107 Uiso 1 1 d R . .
H17B H -0.1006 0.3401 0.3203 0.107 Uiso 1 1 d R . .
H17C H -0.0707 0.4355 0.3059 0.107 Uiso 1 1 d R . .
C18 C 0.1257(3) -0.0477(2) 0.4288(2) 0.0466(10) Uani 1 1 d . . .
H18 H 0.0556 -0.0217 0.4147 0.056 Uiso 1 1 d R . .
C19 C 0.1339(4) -0.0902(3) 0.4955(2) 0.0693(14) Uani 1 1 d . . .
H19A H 0.0811 -0.1353 0.4919 0.083 Uiso 1 1 d R . .
H19B H 0.1229 -0.0475 0.5266 0.083 Uiso 1 1 d R . .
H19C H 0.2048 -0.1146 0.5103 0.083 Uiso 1 1 d R . .
C20 C 0.1341(5) -0.1158(3) 0.3774(3) 0.0849(18) Uani 1 1 d . . .
H20A H 0.0809 -0.1602 0.3758 0.102 Uiso 1 1 d R . .
H20B H 0.2047 -0.1411 0.3890 0.102 Uiso 1 1 d R . .
H20C H 0.1228 -0.0885 0.3350 0.102 Uiso 1 1 d R . .
C21 C 0.2517(3) 0.2782(3) 0.10708(19) 0.0564(13) Uani 1 1 d D . .
C22 C 0.3423(4) 0.3297(2) 0.11551(19) 0.0531(12) Uani 1 1 d D A .
C23 C 0.4318(3) 0.2786(3) 0.12456(19) 0.0563(12) Uani 1 1 d D . .
C24 C 0.3999(4) 0.1920(3) 0.12222(19) 0.0587(13) Uani 1 1 d D A .
C25 C 0.2864(5) 0.1901(3) 0.11094(19) 0.0637(15) Uani 1 1 d D A .
C26 C 0.207(4) 0.3704(13) 0.1002(18) 0.112(3) Uani 0.133(5) 1 d PD A 1
H26A H 0.1283 0.3685 0.0923 0.168 Uiso 0.133(5) 1 calc PR A 1
H26B H 0.2270 0.3993 0.0632 0.168 Uiso 0.133(5) 1 calc PR A 1
H26C H 0.2371 0.4027 0.1409 0.168 Uiso 0.133(5) 1 calc PR A 1
C27 C 0.437(2) 0.393(2) 0.1235(17) 0.097(3) Uani 0.133(5) 1 d PD A 1
H27A H 0.4095 0.4524 0.1202 0.146 Uiso 0.133(5) 1 calc PR A 1
H27B H 0.4745 0.3822 0.0888 0.146 Uiso 0.133(5) 1 calc PR A 1
H27C H 0.4864 0.3841 0.1667 0.146 Uiso 0.133(5) 1 calc PR A 1
C28 C 0.537(2) 0.228(3) 0.1328(19) 0.109(3) Uani 0.133(5) 1 d PD A 1
H28A H 0.5223 0.1661 0.1351 0.164 Uiso 0.133(5) 1 calc PR A 1
H28B H 0.5878 0.2467 0.1734 0.164 Uiso 0.133(5) 1 calc PR A 1
H28C H 0.5674 0.2396 0.0950 0.164 Uiso 0.133(5) 1 calc PR A 1
C29 C 0.381(4) 0.0942(7) 0.122(2) 0.115(3) Uani 0.133(5) 1 d PD A 1
H29A H 0.3047 0.0825 0.1182 0.173 Uiso 0.133(5) 1 calc PR A 1
H29B H 0.4242 0.0691 0.1630 0.173 Uiso 0.133(5) 1 calc PR A 1
H29C H 0.4030 0.0681 0.0844 0.173 Uiso 0.133(5) 1 calc PR A 1
C30 C 0.1647(9) 0.179(3) 0.0999(19) 0.118(4) Uani 0.133(5) 1 d PD A 1
H30A H 0.1474 0.1169 0.0999 0.177 Uiso 0.133(5) 1 calc PR A 1
H30B H 0.1283 0.2043 0.0575 0.177 Uiso 0.133(5) 1 calc PR A 1
H30C H 0.1404 0.2079 0.1354 0.177 Uiso 0.133(5) 1 calc PR A 1
C26' C 0.1346(4) 0.3063(7) 0.0913(3) 0.112(3) Uani 0.867(5) 1 d PD A 2
H26D H 0.0883 0.2552 0.0885 0.168 Uiso 0.867(5) 1 calc PR A 2
H26E H 0.1170 0.3372 0.0491 0.168 Uiso 0.867(5) 1 calc PR A 2
H26F H 0.1228 0.3448 0.1262 0.168 Uiso 0.867(5) 1 calc PR A 2
C27' C 0.3403(7) 0.4282(3) 0.1109(3) 0.097(3) Uani 0.867(5) 1 d PD A 2
H27D H 0.2660 0.4488 0.1046 0.146 Uiso 0.867(5) 1 calc PR A 2
H27E H 0.3685 0.4465 0.0736 0.146 Uiso 0.867(5) 1 calc PR A 2
H27F H 0.3850 0.4527 0.1517 0.146 Uiso 0.867(5) 1 calc PR A 2
C28' C 0.5464(5) 0.3129(7) 0.1325(3) 0.109(3) Uani 0.867(5) 1 d PD A 2
H28D H 0.5969 0.2641 0.1383 0.164 Uiso 0.867(5) 1 calc PR A 2
H28E H 0.5653 0.3508 0.1712 0.164 Uiso 0.867(5) 1 calc PR A 2
H28F H 0.5505 0.3458 0.0932 0.164 Uiso 0.867(5) 1 calc PR A 2
C29' C 0.4755(8) 0.1144(5) 0.1274(3) 0.115(3) Uani 0.867(5) 1 d PD A 2
H29D H 0.4338 0.0606 0.1245 0.173 Uiso 0.867(5) 1 calc PR A 2
H29E H 0.5292 0.1163 0.1697 0.173 Uiso 0.867(5) 1 calc PR A 2
H29F H 0.5121 0.1165 0.0914 0.173 Uiso 0.867(5) 1 calc PR A 2
C30' C 0.2179(8) 0.1088(5) 0.1008(3) 0.118(4) Uani 0.867(5) 1 d PD A 2
H30D H 0.2648 0.0577 0.1073 0.177 Uiso 0.867(5) 1 calc PR A 2
H30E H 0.1717 0.1083 0.0560 0.177 Uiso 0.867(5) 1 calc PR A 2
H30F H 0.1730 0.1077 0.1327 0.177 Uiso 0.867(5) 1 calc PR A 2
C31 C 0.3091(3) 0.1903(2) 0.27243(16) 0.0357(9) Uani 1 1 d . . .
C32 C 0.4239(3) 0.1923(2) 0.28314(16) 0.0357(9) Uani 1 1 d . A .
C33 C 0.4571(3) 0.2806(2) 0.28480(17) 0.0384(9) Uani 1 1 d . . .
C34 C 0.3651(3) 0.3335(2) 0.27631(16) 0.0362(9) Uani 1 1 d . A .
C35 C 0.2727(3) 0.2789(2) 0.26827(16) 0.0369(9) Uani 1 1 d . A .
C36 C 0.2412(4) 0.1119(3) 0.2699(2) 0.0533(11) Uani 1 1 d . A .
H36A H 0.2350 0.0979 0.3135 0.064 Uiso 1 1 d R . .
H36B H 0.2737 0.0642 0.2525 0.064 Uiso 1 1 d R . .
H36C H 0.1709 0.1229 0.2422 0.064 Uiso 1 1 d R . .
C37 C 0.4962(4) 0.1151(3) 0.2940(2) 0.0601(13) Uani 1 1 d . . .
H37A H 0.5164 0.1020 0.3402 0.072 Uiso 1 1 d R A .
H37B H 0.5598 0.1266 0.2787 0.072 Uiso 1 1 d R . .
H37C H 0.4584 0.0666 0.2704 0.072 Uiso 1 1 d R . .
C38 C 0.5719(4) 0.3123(3) 0.2966(2) 0.0609(13) Uani 1 1 d . A .
H38A H 0.6023 0.3195 0.3429 0.073 Uiso 1 1 d R . .
H38B H 0.5723 0.3670 0.2747 0.073 Uiso 1 1 d R . .
H38C H 0.6138 0.2711 0.2792 0.073 Uiso 1 1 d R . .
C39 C 0.3626(4) 0.4306(2) 0.2787(2) 0.0613(13) Uani 1 1 d . . .
H39A H 0.3694 0.4493 0.3233 0.074 Uiso 1 1 d R A .
H39B H 0.2957 0.4514 0.2515 0.074 Uiso 1 1 d R . .
H39C H 0.4215 0.4532 0.2628 0.074 Uiso 1 1 d R . .
C40 C 0.1588(3) 0.3082(3) 0.2600(2) 0.0562(12) Uani 1 1 d . . .
H40A H 0.1440 0.3145 0.3026 0.067 Uiso 1 1 d R A .
H40B H 0.1106 0.2660 0.2349 0.067 Uiso 1 1 d R . .
H40C H 0.1485 0.3629 0.2375 0.067 Uiso 1 1 d R . .
C41 C 0.7990(6) 0.1433(5) 0.1913(4) 0.117(2) Uani 1 1 d . . .
H41A H 0.7662 0.0987 0.1610 0.140 Uiso 1 1 d R . .
H41B H 0.7880 0.1986 0.1695 0.140 Uiso 1 1 d R . .
C42 C 0.9088(5) 0.1247(7) 0.2143(4) 0.149(4) Uani 1 1 d . . .
H42A H 0.9285 0.0760 0.1911 0.179 Uiso 1 1 d R . .
H42B H 0.9488 0.1748 0.2069 0.179 Uiso 1 1 d R . .
C43 C 0.9309(7) 0.1096(8) 0.2822(4) 0.174(4) Uani 1 1 d . . .
H43A H 0.9520 0.0500 0.2897 0.208 Uiso 1 1 d R . .
H43B H 0.9880 0.1464 0.3057 0.208 Uiso 1 1 d R . .
C44 C 0.8312(6) 0.1263(5) 0.3035(3) 0.106(2) Uani 1 1 d . . .
H44A H 0.8390 0.1750 0.3329 0.127 Uiso 1 1 d R . .
H44B H 0.8093 0.0763 0.3244 0.127 Uiso 1 1 d R . .
B1 B 0.2931(4) 0.3431(3) 0.4387(2) 0.0382(10) Uani 1 1 d . . .
B2 B 0.3630(4) 0.1619(3) 0.44564(19) 0.0343(10) Uani 1 1 d . . .

loop_
_atom_site_aniso_label
_atom_site_aniso_U_11
_atom_site_aniso_U_22
_atom_site_aniso_U_33
_atom_site_aniso_U_23
_atom_site_aniso_U_13
_atom_site_aniso_U_12
Co1 0.0373(3) 0.0310(2) 0.0228(2) 0.0000(2) 0.01016(18) -0.0011(2)
O1 0.090(3) 0.145(4) 0.106(4) -0.013(3) 0.048(3) 0.003(3)
N1 0.046(2) 0.0385(17) 0.0332(17) -0.0006(14) 0.0103(14) -0.0021(15)
N2 0.0375(18) 0.044(2) 0.0304(16) 0.0033(13) 0.0088(13) 0.0026(14)
C1 0.058(3) 0.045(2) 0.042(2) -0.0050(18) 0.017(2) -0.010(2)
C2 0.056(3) 0.060(3) 0.046(2) -0.009(2) 0.020(2) -0.022(2)
C3 0.042(3) 0.070(3) 0.043(2) 0.004(2) 0.0085(19) -0.008(2)
C4 0.040(3) 0.057(2) 0.043(2) 0.0046(19) 0.0106(19) 0.005(2)
C5 0.059(3) 0.038(2) 0.044(2) -0.0028(17) 0.014(2) -0.0003(19)
C6 0.069(3) 0.039(2) 0.046(2) 0.0030(18) 0.021(2) 0.009(2)
C7 0.053(3) 0.048(2) 0.044(2) 0.0070(18) 0.018(2) 0.019(2)
C8 0.047(3) 0.043(2) 0.039(2) 0.0010(17) 0.0139(18) 0.0036(18)
C9 0.046(2) 0.039(2) 0.0247(18) 0.0016(14) 0.0131(16) 0.0074(16)
C10 0.040(2) 0.0363(19) 0.0260(18) -0.0007(15) 0.0093(16) 0.0016(17)
C11 0.037(2) 0.044(2) 0.0309(19) 0.0012(16) 0.0119(16) 0.0052(17)
C12 0.041(2) 0.041(2) 0.0300(19) -0.0006(16) 0.0083(17) -0.0028(17)
C13 0.047(2) 0.036(2) 0.035(2) 0.0029(16) 0.0143(18) 0.0086(17)
C14 0.038(2) 0.047(2) 0.033(2) 0.0062(17) 0.0094(17) 0.0080(18)
C15 0.058(3) 0.047(2) 0.088(4) 0.008(2) 0.022(3) 0.019(2)
C16 0.066(4) 0.106(5) 0.137(6) 0.027(4) 0.057(4) 0.030(3)
C17 0.066(4) 0.094(4) 0.095(4) 0.014(3) -0.004(3) 0.022(3)
C18 0.048(3) 0.040(2) 0.049(2) -0.0034(18) 0.008(2) -0.0035(18)
C19 0.072(4) 0.064(3) 0.069(3) 0.010(2) 0.012(3) -0.020(3)
C20 0.081(4) 0.076(4) 0.104(4) -0.047(3) 0.036(3) -0.029(3)
C21 0.045(3) 0.104(4) 0.022(2) 0.004(2) 0.0092(18) 0.021(3)
C22 0.094(4) 0.041(2) 0.027(2) 0.0032(17) 0.020(2) 0.000(2)
C23 0.050(3) 0.097(4) 0.025(2) -0.001(2) 0.0135(19) -0.022(3)
C24 0.095(4) 0.061(3) 0.023(2) 0.0047(19) 0.019(2) 0.036(3)
C25 0.104(4) 0.068(3) 0.021(2) -0.008(2) 0.019(2) -0.051(3)
C26 0.047(4) 0.251(10) 0.032(3) 0.008(4) -0.001(3) 0.056(5)
C27 0.215(9) 0.039(3) 0.036(3) 0.011(2) 0.030(4) 0.006(4)
C28 0.075(4) 0.220(9) 0.040(3) -0.005(4) 0.027(3) -0.075(5)
C29 0.178(9) 0.130(6) 0.049(3) 0.015(4) 0.050(5) 0.117(6)
C30 0.214(9) 0.097(5) 0.043(3) -0.028(4) 0.032(4) -0.113(6)
C26' 0.047(4) 0.251(10) 0.032(3) 0.008(4) -0.001(3) 0.056(5)
C27' 0.215(9) 0.039(3) 0.036(3) 0.011(2) 0.030(4) 0.006(4)
C28' 0.075(4) 0.220(9) 0.040(3) -0.005(4) 0.027(3) -0.075(5)
C29' 0.178(9) 0.130(6) 0.049(3) 0.015(4) 0.050(5) 0.117(6)
C30' 0.214(9) 0.097(5) 0.043(3) -0.028(4) 0.032(4) -0.113(6)
C31 0.048(2) 0.039(2) 0.0202(17) -0.0017(15) 0.0090(16) -0.0090(17)
C32 0.046(2) 0.040(2) 0.0233(18) 0.0029(15) 0.0124(16) 0.0105(17)
C33 0.044(2) 0.050(2) 0.0223(18) -0.0023(15) 0.0103(16) -0.0060(18)
C34 0.053(3) 0.0344(19) 0.0242(18) -0.0029(15) 0.0153(17) -0.0045(18)
C35 0.041(2) 0.049(2) 0.0202(18) 0.0009(15) 0.0078(16) 0.0048(17)
C36 0.074(3) 0.051(2) 0.037(2) -0.0021(19) 0.017(2) -0.022(2)
C37 0.080(4) 0.065(3) 0.037(2) 0.006(2) 0.017(2) 0.028(2)
C38 0.047(3) 0.101(4) 0.034(2) -0.008(2) 0.008(2) -0.019(3)
C39 0.105(4) 0.043(2) 0.041(2) -0.0076(19) 0.027(3) -0.010(2)
C40 0.051(3) 0.083(3) 0.037(2) 0.001(2) 0.017(2) 0.017(2)
C41 0.087(5) 0.155(7) 0.116(6) 0.029(5) 0.039(4) 0.015(5)
C42 0.056(5) 0.297(12) 0.092(5) -0.043(6) 0.014(4) 0.001(6)
C43 0.083(6) 0.325(14) 0.107(7) 0.018(8) 0.012(5) 0.026(7)
C44 0.124(6) 0.126(5) 0.070(4) -0.027(4) 0.026(4) -0.054(5)
B1 0.048(3) 0.042(2) 0.026(2) 0.0004(18) 0.011(2) 0.001(2)
B2 0.040(3) 0.041(2) 0.022(2) 0.0015(17) 0.0067(18) 0.0029(19)

loop_
_atom_type_symbol
_atom_type_description
_atom_type_scat_dispersion_real
_atom_type_scat_dispersion_imag
_atom_type_scat_source
C C 0.0033 0.0016 'International Tables Vol C Tables 4.2.6.8 and 6.1.1.4'
H H 0.0000 0.0000 'International Tables Vol C Tables 4.2.6.8 and 6.1.1.4'
N N 0.0061 0.0033 'International Tables Vol C Tables 4.2.6.8 and 6.1.1.4'
Co Co 0.3494 0.9721 'International Tables Vol C Tables 4.2.6.8 and 6.1.1.4'
B B 0.0013 0.0007 'International Tables Vol C Tables 4.2.6.8 and 6.1.1.4'
O O 0.0106 0.0060 'International Tables Vol C Tables 4.2.6.8 and 6.1.1.4'

loop_
_geom_angle_atom_site_label_1
_geom_angle_atom_site_label_2
_geom_angle_atom_site_label_3
_geom_angle
C24 Co1 C33 122.88(18)
C24 Co1 C25 40.6(2)
C33 Co1 C25 159.6(2)
C24 Co1 C22 66.78(17)
C33 Co1 C22 122.21(17)
C25 Co1 C22 67.37(16)
C24 Co1 C23 40.0(2)
C33 Co1 C23 107.55(16)
C25 Co1 C23 67.57(17)
C22 Co1 C23 39.06(18)
C24 Co1 C21 67.90(17)
C33 Co1 C21 157.29(19)
C25 Co1 C21 40.9(2)
C22 Co1 C21 39.52(19)
C23 Co1 C21 66.68(17)
C24 Co1 C32 108.38(15)
C33 Co1 C32 40.83(15)
C25 Co1 C32 123.95(17)
C22 Co1 C32 158.11(19)
C23 Co1 C32 123.48(17)
C21 Co1 C32 160.79(18)
C24 Co1 C34 158.0(2)
C33 Co1 C34 40.25(15)
C25 Co1 C34 159.3(2)
C22 Co1 C34 107.81(14)
C23 Co1 C34 122.31(16)
C21 Co1 C34 122.54(17)
C32 Co1 C34 68.17(14)
C24 Co1 C35 160.30(19)
C33 Co1 C35 68.35(15)
C25 Co1 C35 123.74(19)
C22 Co1 C35 123.43(17)
C23 Co1 C35 157.98(18)
C21 Co1 C35 108.26(15)
C32 Co1 C35 68.49(14)
C34 Co1 C35 40.65(15)
C24 Co1 C31 123.92(17)
C33 Co1 C31 68.83(15)
C25 Co1 C31 108.45(15)
C22 Co1 C31 159.77(19)
C23 Co1 C31 159.69(19)
C21 Co1 C31 124.32(17)
C32 Co1 C31 40.83(15)
C34 Co1 C31 68.68(14)
C35 Co1 C31 41.00(15)
C41 O1 C44 108.9(5)
C1 N1 N2 117.3(3)
C1 N1 B1 122.3(3)
N2 N1 B1 120.4(3)
C4 N2 N1 116.9(3)
C4 N2 B2 123.0(3)
N1 N2 B2 120.1(3)
C2 C1 N1 124.9(4)
C2 C1 H1 115.6
N1 C1 H1 119.6
C1 C2 C3 117.6(4)
C1 C2 H2 120.2
C3 C2 H2 122.2
C4 C3 C2 118.2(4)
C4 C3 H3 121.3
C2 C3 H3 120.5
C3 C4 N2 125.2(4)
C3 C4 H4 115.5
N2 C4 H4 119.3
C6 C5 B1 117.9(4)
C6 C5 H5 120.1
B1 C5 H5 122.0
C5 C6 C7 123.8(4)
C5 C6 H6 119.9
C7 C6 H6 116.3
C8 C7 C6 119.8(4)
C8 C7 C15 121.2(4)
C6 C7 C15 118.9(4)
C7 C8 C9 123.5(4)
C7 C8 H8 119.7
C9 C8 H8 116.8
C8 C9 C10 124.2(3)
C8 C9 B1 116.5(3)
C10 C9 B1 119.3(3)
C11 C10 C9 123.6(3)
C11 C10 B2 117.3(3)
C9 C10 B2 119.0(3)
C12 C11 C10 124.1(4)
C12 C11 H11 116.5
C10 C11 H11 119.4
C11 C12 C13 119.1(3)
C11 C12 C18 120.8(4)
C13 C12 C18 120.1(3)
C14 C13 C12 123.7(3)
C14 C13 H13 116.5
C12 C13 H13 119.8
C13 C14 B2 118.1(4)
C13 C14 H14 120.3
B2 C14 H14 121.6
C16 C15 C7 114.3(4)
C16 C15 C17 111.4(5)
C7 C15 C17 111.5(4)
C16 C15 H15 109.0
C7 C15 H15 105.0
C17 C15 H15 105.1
C15 C16 H16A 110.7
C15 C16 H16B 108.8
H16A C16 H16B 109.5
C15 C16 H16C 108.9
H16A C16 H16C 109.5
H16B C16 H16C 109.5
C15 C17 H17A 109.9
C15 C17 H17B 108.3
H17A C17 H17B 109.5
C15 C17 H17C 110.2
H17A C17 H17C 109.5
H17B C17 H17C 109.5
C12 C18 C20 112.7(4)
C12 C18 C19 111.8(3)
C20 C18 C19 110.5(4)
C12 C18 H18 106.5
C20 C18 H18 106.9
C19 C18 H18 108.3
C18 C19 H19A 110.4
C18 C19 H19B 109.7
H19A C19 H19B 109.5
C18 C19 H19C 108.2
H19A C19 H19C 109.5
H19B C19 H19C 109.5
C18 C20 H20A 110.2
C18 C20 H20B 108.9
H20A C20 H20B 109.5
C18 C20 H20C 109.3
H20A C20 H20C 109.5
H20B C20 H20C 109.5
C22 C21 C25 107.5(4)
C22 C21 C26' 128.1(6)
C25 C21 C26' 124.2(6)
C22 C21 C26 76.1(19)
C25 C21 C26 176.1(17)
C26' C21 C26 52.1(17)
C22 C21 Co1 70.3(2)
C25 C21 Co1 69.5(2)
C26' C21 Co1 129.0(3)
C26 C21 Co1 113.7(14)
C23 C22 C21 109.6(4)
C23 C22 C27' 125.9(6)
C21 C22 C27' 124.4(6)
C23 C22 C27 74.8(17)
C21 C22 C27 175.5(17)
C27' C22 C27 51.1(16)
C23 C22 Co1 70.5(2)
C21 C22 Co1 70.2(2)
C27' C22 Co1 128.6(3)
C27 C22 Co1 112.5(14)
C22 C23 C24 108.6(4)
C22 C23 C28' 124.4(6)
C24 C23 C28' 126.9(6)
C22 C23 C28 175.0(18)
C24 C23 C28 76.0(19)
C28' C23 C28 50.9(18)
C22 C23 Co1 70.5(2)
C24 C23 Co1 69.6(2)
C28' C23 Co1 128.0(3)
C28 C23 Co1 113.4(15)
C23 C24 C25 107.8(4)
C23 C24 C29' 125.0(6)
C25 C24 C29' 127.1(6)
C23 C24 C29 172(2)
C25 C24 C29 80(2)
C29' C24 C29 47.3(18)
C23 C24 Co1 70.3(2)
C25 C24 Co1 69.9(2)
C29' C24 Co1 127.6(3)
C29 C24 Co1 112.9(15)
C24 C25 C21 106.5(3)
C24 C25 C30' 125.1(6)
C21 C25 C30' 128.3(6)
C24 C25 C30 174.5(18)
C21 C25 C30 79.0(18)
C30' C25 C30 49.5(16)
C24 C25 Co1 69.4(2)
C21 C25 Co1 69.6(2)
C30' C25 Co1 128.7(3)
C30 C25 Co1 112.5(15)
C21 C26 H26A 109.5
C21 C26 H26B 109.5
H26A C26 H26B 109.5
C21 C26 H26C 109.5
H26A C26 H26C 109.5
H26B C26 H26C 109.5
C22 C27 H27A 109.5
C22 C27 H27B 109.5
H27A C27 H27B 109.5
C22 C27 H27C 109.5
H27A C27 H27C 109.5
H27B C27 H27C 109.5
C23 C28 H28A 109.5
C23 C28 H28B 109.5
H28A C28 H28B 109.5
C23 C28 H28C 109.5
H28A C28 H28C 109.5
H28B C28 H28C 109.5
C24 C29 H29A 109.5
C24 C29 H29B 109.5
H29A C29 H29B 109.5
C24 C29 H29C 109.5
H29A C29 H29C 109.5
H29B C29 H29C 109.5
C25 C30 H30A 109.5
C25 C30 H30B 109.5
H30A C30 H30B 109.5
C25 C30 H30C 109.5
H30A C30 H30C 109.5
H30B C30 H30C 109.5
C21 C26' H26D 109.5
C21 C26' H26E 109.5
H26D C26' H26E 109.5
C21 C26' H26F 109.5
H26D C26' H26F 109.5
H26E C26' H26F 109.5
C22 C27' H27D 109.5
C22 C27' H27E 109.5
H27D C27' H27E 109.5
C22 C27' H27F 109.5
H27D C27' H27F 109.5
H27E C27' H27F 109.5
C23 C28' H28D 109.5
C23 C28' H28E 109.5
H28D C28' H28E 109.5
C23 C28' H28F 109.5
H28D C28' H28F 109.5
H28E C28' H28F 109.5
C24 C29' H29D 109.5
C24 C29' H29E 109.5
H29D C29' H29E 109.5
C24 C29' H29F 109.5
H29D C29' H29F 109.5
H29E C29' H29F 109.5
C25 C30' H30D 109.5
C25 C30' H30E 109.5
H30D C30' H30E 109.5
C25 C30' H30F 109.5
H30D C30' H30F 109.5
H30E C30' H30F 109.5
C32 C31 C35 107.0(3)
C32 C31 C36 126.4(4)
C35 C31 C36 126.5(4)
C32 C31 Co1 69.2(2)
C35 C31 Co1 69.5(2)
C36 C31 Co1 128.9(2)
C33 C32 C31 108.2(3)
C33 C32 C37 126.1(4)
C31 C32 C37 125.6(4)
C33 C32 Co1 69.3(2)
C31 C32 Co1 69.9(2)
C37 C32 Co1 128.8(3)
C34 C33 C32 108.4(3)
C34 C33 C38 125.7(4)
C32 C33 C38 125.9(4)
C34 C33 Co1 70.4(2)
C32 C33 Co1 69.9(2)
C38 C33 Co1 127.4(3)
C33 C34 C35 108.4(3)
C33 C34 C39 126.8(4)
C35 C34 C39 124.7(4)
C33 C34 Co1 69.3(2)
C35 C34 Co1 69.78(19)
C39 C34 Co1 129.1(3)
C34 C35 C31 107.9(3)
C34 C35 C40 126.3(4)
C31 C35 C40 125.8(4)
C34 C35 Co1 69.6(2)
C31 C35 Co1 69.5(2)
C40 C35 Co1 128.5(3)
C31 C36 H36A 109.5
C31 C36 H36B 109.5
H36A C36 H36B 109.5
C31 C36 H36C 109.4
H36A C36 H36C 109.5
H36B C36 H36C 109.5
C32 C37 H37A 109.1
C32 C37 H37B 110.3
H37A C37 H37B 109.5
C32 C37 H37C 109.1
H37A C37 H37C 109.5
H37B C37 H37C 109.5
C33 C38 H38A 109.9
C33 C38 H38B 108.9
H38A C38 H38B 109.5
C33 C38 H38C 109.5
H38A C38 H38C 109.5
H38B C38 H38C 109.5
C34 C39 H39A 109.6
C34 C39 H39B 109.7
H39A C39 H39B 109.5
C34 C39 H39C 109.1
H39A C39 H39C 109.5
H39B C39 H39C 109.5
C35 C40 H40A 109.2
C35 C40 H40B 109.7
H40A C40 H40B 109.5
C35 C40 H40C 109.5
H40A C40 H40C 109.5
H40B C40 H40C 109.5
C42 C41 O1 108.9(6)
C42 C41 H41A 108.7
O1 C41 H41A 109.1
C42 C41 H41B 111.4
O1 C41 H41B 109.1
H41A C41 H41B 109.5
C41 C42 C43 108.8(7)
C41 C42 H42A 110.5
C43 C42 H42A 111.8
C41 C42 H42B 107.9
C43 C42 H42B 108.2
H42A C42 H42B 109.5
C42 C43 C44 107.7(7)
C42 C43 H43A 107.7
C44 C43 H43A 110.3
C42 C43 H43B 111.3
C44 C43 H43B 110.4
H43A C43 H43B 109.5
O1 C44 C43 105.5(5)
O1 C44 H44A 109.9
C43 C44 H44A 111.6
O1 C44 H44B 108.6
C43 C44 H44B 111.6
H44A C44 H44B 109.5
N1 B1 C9 120.2(3)
N1 B1 C5 121.4(4)
C9 B1 C5 118.4(4)
N2 B2 C10 120.8(3)
N2 B2 C14 121.5(4)
C10 B2 C14 117.7(3)

loop_
_geom_bond_atom_site_label_1
_geom_bond_atom_site_label_2
_geom_bond_distance
Co1 C24 2.031(4)
Co1 C33 2.039(4)
Co1 C25 2.038(4)
Co1 C22 2.041(4)
Co1 C23 2.041(4)
Co1 C21 2.041(4)
Co1 C32 2.047(3)
Co1 C34 2.052(3)
Co1 C35 2.055(4)
Co1 C31 2.056(3)
O1 C41 1.404(7)
O1 C44 1.424(8)
N1 C1 1.383(5)
N1 N2 1.431(4)
N1 B1 1.486(6)
N2 C4 1.377(5)
N2 B2 1.481(5)
C1 C2 1.341(6)
C1 H1 0.9599
C2 C3 1.435(6)
C2 H2 0.9600
C3 C4 1.337(6)
C3 H3 0.9600
C4 H4 0.9600
C5 C6 1.369(6)
C5 B1 1.512(6)
C5 H5 0.9600
C6 C7 1.402(6)
C6 H6 0.9600
C7 C8 1.398(5)
C7 C15 1.519(6)
C8 C9 1.410(5)
C8 H8 0.9599
C9 C10 1.458(5)
C9 B1 1.510(6)
C10 C11 1.403(5)
C10 B2 1.503(6)
C11 C12 1.389(5)
C11 H11 0.9599
C12 C13 1.413(5)
C12 C18 1.513(5)
C13 C14 1.375(5)
C13 H13 0.9601
C14 B2 1.514(5)
C14 H14 0.9600
C15 C16 1.490(7)
C15 C17 1.520(7)
C15 H15 0.9600
C16 H16A 0.9600
C16 H16B 0.9602
C16 H16C 0.9599
C17 H17A 0.9601
C17 H17B 0.9600
C17 H17C 0.9600
C18 C20 1.526(6)
C18 C19 1.523(6)
C18 H18 0.9600
C19 H19A 0.9600
C19 H19B 0.9600
C19 H19C 0.9599
C20 H20A 0.9600
C20 H20B 0.9601
C20 H20C 0.9601
C21 C22 1.380(6)
C21 C25 1.426(7)
C21 C26' 1.516(5)
C21 C26 1.526(7)
C22 C23 1.365(6)
C22 C27' 1.522(5)
C22 C27 1.527(7)
C23 C24 1.394(7)
C23 C28' 1.529(5)
C23 C28 1.523(7)
C24 C25 1.414(7)
C24 C29' 1.525(5)
C24 C29 1.527(7)
C25 C30' 1.515(5)
C25 C30 1.527(7)
C26 H26A 0.9800
C26 H26B 0.9800
C26 H26C 0.9800
C27 H27A 0.9800
C27 H27B 0.9800
C27 H27C 0.9800
C28 H28A 0.9800
C28 H28B 0.9800
C28 H28C 0.9800
C29 H29A 0.9800
C29 H29B 0.9800
C29 H29C 0.9800
C30 H30A 0.9800
C30 H30B 0.9800
C30 H30C 0.9800
C26' H26D 0.9800
C26' H26E 0.9800
C26' H26F 0.9800
C27' H27D 0.9800
C27' H27E 0.9800
C27' H27F 0.9800
C28' H28D 0.9800
C28' H28E 0.9800
C28' H28F 0.9800
C29' H29D 0.9800
C29' H29E 0.9800
C29' H29F 0.9800
C30' H30D 0.9800
C30' H30E 0.9800
C30' H30F 0.9800
C31 C32 1.431(5)
C31 C35 1.440(5)
C31 C36 1.482(5)
C32 C33 1.425(5)
C32 C37 1.491(5)
C33 C34 1.408(5)
C33 C38 1.509(6)
C34 C35 1.427(5)
C34 C39 1.498(5)
C35 C40 1.495(5)
C36 H36A 0.9600
C36 H36B 0.9599
C36 H36C 0.9599
C37 H37A 0.9600
C37 H37B 0.9602
C37 H37C 0.9600
C38 H38A 0.9600
C38 H38B 0.9600
C38 H38C 0.9599
C39 H39A 0.9601
C39 H39B 0.9599
C39 H39C 0.9601
C40 H40A 0.9600
C40 H40B 0.9600
C40 H40C 0.9600
C41 C42 1.399(9)
C41 H41A 0.9601
C41 H41B 0.9601
C42 C43 1.399(10)
C42 H42A 0.9599
C42 H42B 0.9600
C43 C44 1.473(10)
C43 H43A 0.9600
C43 H43B 0.9600
C44 H44A 0.9600
C44 H44B 0.9601

loop_
_geom_torsion_atom_site_label_1
_geom_torsion_atom_site_label_2
_geom_torsion_atom_site_label_3
_geom_torsion_atom_site_label_4
_geom_torsion
C1 N1 N2 C4 1.4(4)
B1 N1 N2 C4 -178.6(3)
C1 N1 N2 B2 179.9(3)
B1 N1 N2 B2 -0.1(4)
N2 N1 C1 C2 -1.4(5)
B1 N1 C1 C2 178.6(4)
N1 C1 C2 C3 0.2(6)
C1 C2 C3 C4 1.1(6)
C2 C3 C4 N2 -1.0(6)
N1 N2 C4 C3 -0.3(5)
B2 N2 C4 C3 -178.7(4)
B1 C5 C6 C7 -0.8(6)
C5 C6 C7 C8 0.7(6)
C5 C6 C7 C15 -177.4(4)
C6 C7 C8 C9 -0.2(6)
C15 C7 C8 C9 177.9(4)
C7 C8 C9 C10 -177.6(3)
C7 C8 C9 B1 -0.1(5)
C8 C9 C10 C11 -1.1(5)
B1 C9 C10 C11 -178.5(3)
C8 C9 C10 B2 177.3(3)
B1 C9 C10 B2 -0.1(5)
C9 C10 C11 C12 177.5(3)
B2 C10 C11 C12 -0.9(5)
C10 C11 C12 C13 -0.5(5)
C10 C11 C12 C18 178.3(3)
C11 C12 C13 C14 1.3(5)
C18 C12 C13 C14 -177.6(3)
C12 C13 C14 B2 -0.5(5)
C8 C7 C15 C16 47.7(6)
C6 C7 C15 C16 -134.2(5)
C8 C7 C15 C17 -79.7(5)
C6 C7 C15 C17 98.4(5)
C11 C12 C18 C20 131.3(4)
C13 C12 C18 C20 -49.9(5)
C11 C12 C18 C19 -103.6(4)
C13 C12 C18 C19 75.2(5)
C24 Co1 C21 C22 -79.8(3)
C33 Co1 C21 C22 43.4(5)
C25 Co1 C21 C22 -118.4(4)
C23 Co1 C21 C22 -36.3(3)
C32 Co1 C21 C22 -162.3(4)
C34 Co1 C21 C22 78.3(3)
C35 Co1 C21 C22 120.8(3)
C31 Co1 C21 C22 163.3(2)
C24 Co1 C21 C25 38.6(3)
C33 Co1 C21 C25 161.8(4)
C22 Co1 C21 C25 118.4(4)
C23 Co1 C21 C25 82.1(3)
C32 Co1 C21 C25 -43.9(6)
C34 Co1 C21 C25 -163.3(2)
C35 Co1 C21 C25 -120.8(3)
C31 Co1 C21 C25 -78.3(3)
C24 Co1 C21 C26' 156.5(7)
C33 Co1 C21 C26' -80.2(8)
C25 Co1 C21 C26' 118.0(7)
C22 Co1 C21 C26' -123.6(8)
C23 Co1 C21 C26' -159.9(7)
C32 Co1 C21 C26' 74.1(8)
C34 Co1 C21 C26' -45.4(7)
C35 Co1 C21 C26' -2.8(7)
C31 Co1 C21 C26' 39.7(7)
C24 Co1 C21 C26 -144(2)
C33 Co1 C21 C26 -21(2)
C25 Co1 C21 C26 177(2)
C22 Co1 C21 C26 -64(2)
C23 Co1 C21 C26 -100(2)
C32 Co1 C21 C26 134(2)
C34 Co1 C21 C26 14(2)
C35 Co1 C21 C26 57(2)
C31 Co1 C21 C26 99(2)
C25 C21 C22 C23 -0.1(5)
C26' C21 C22 C23 -175.8(4)
C26 C21 C22 C23 -178.5(15)
Co1 C21 C22 C23 59.6(3)
C25 C21 C22 C27' 176.4(4)
C26' C21 C22 C27' 0.7(7)
C26 C21 C22 C27' -2.0(15)
Co1 C21 C22 C27' -123.9(4)
C25 C21 C22 Co1 -59.7(3)
C26' C21 C22 Co1 124.6(5)
C26 C21 C22 Co1 121.9(15)
C24 Co1 C22 C23 -37.5(3)
C33 Co1 C22 C23 77.8(3)
C25 Co1 C22 C23 -81.8(3)
C21 Co1 C22 C23 -120.4(4)
C32 Co1 C22 C23 44.0(5)
C34 Co1 C22 C23 119.7(3)
C35 Co1 C22 C23 161.7(2)
C31 Co1 C22 C23 -163.8(4)
C24 Co1 C22 C21 82.9(3)
C33 Co1 C22 C21 -161.7(2)
C25 Co1 C22 C21 38.6(3)
C23 Co1 C22 C21 120.4(4)
C32 Co1 C22 C21 164.5(4)
C34 Co1 C22 C21 -119.9(3)
C35 Co1 C22 C21 -77.9(3)
C31 Co1 C22 C21 -43.4(5)
C24 Co1 C22 C27' -158.3(7)
C33 Co1 C22 C27' -43.0(7)
C25 Co1 C22 C27' 157.4(7)
C23 Co1 C22 C27' -120.8(7)
C21 Co1 C22 C27' 118.8(7)
C32 Co1 C22 C27' -76.8(8)
C34 Co1 C22 C27' -1.1(6)
C35 Co1 C22 C27' 40.9(7)
C31 Co1 C22 C27' 75.4(8)
C24 Co1 C22 C27 -101.0(18)
C33 Co1 C22 C27 14.4(18)
C25 Co1 C22 C27 -145.3(18)
C23 Co1 C22 C27 -63.4(18)
C21 Co1 C22 C27 176.1(18)
C32 Co1 C22 C27 -19.4(19)
C34 Co1 C22 C27 56.2(18)
C35 Co1 C22 C27 98.3(18)
C31 Co1 C22 C27 132.8(18)
C21 C22 C23 C24 -0.1(5)
C27' C22 C23 C24 -176.6(4)
C27 C22 C23 C24 -179.6(14)
Co1 C22 C23 C24 59.3(3)
C21 C22 C23 C28' 177.2(4)
C27' C22 C23 C28' 0.8(7)
C27 C22 C23 C28' -2.2(15)
Co1 C22 C23 C28' -123.3(4)
C21 C22 C23 Co1 -59.5(3)
C27' C22 C23 Co1 124.1(4)
C27 C22 C23 Co1 121.1(14)
C24 Co1 C23 C22 119.6(4)
C33 Co1 C23 C22 -119.8(3)
C25 Co1 C23 C22 81.3(3)
C21 Co1 C23 C22 36.7(3)
C32 Co1 C23 C22 -161.9(2)
C34 Co1 C23 C22 -78.2(3)
C35 Co1 C23 C22 -44.3(5)
C31 Co1 C23 C22 163.8(4)
C33 Co1 C23 C24 120.6(3)
C25 Co1 C23 C24 -38.3(3)
C22 Co1 C23 C24 -119.6(4)
C21 Co1 C23 C24 -82.9(3)
C32 Co1 C23 C24 78.5(3)
C34 Co1 C23 C24 162.2(2)
C35 Co1 C23 C24 -163.9(4)
C31 Co1 C23 C24 44.3(5)
C24 Co1 C23 C28' -121.4(7)
C33 Co1 C23 C28' -0.9(7)
C25 Co1 C23 C28' -159.8(7)
C22 Co1 C23 C28' 119.0(7)
C21 Co1 C23 C28' 155.7(7)
C32 Co1 C23 C28' -42.9(7)
C34 Co1 C23 C28' 40.8(7)
C35 Co1 C23 C28' 74.6(8)
C31 Co1 C23 C28' -77.2(8)
C24 Co1 C23 C28 -64(2)
C33 Co1 C23 C28 57(2)
C25 Co1 C23 C28 -102(2)
C22 Co1 C23 C28 177(2)
C21 Co1 C23 C28 -147(2)
C32 Co1 C23 C28 15(2)
C34 Co1 C23 C28 99(2)
C35 Co1 C23 C28 132(2)
C31 Co1 C23 C28 -19(2)
C22 C23 C24 C25 0.3(5)
C28' C23 C24 C25 -177.0(4)
C28 C23 C24 C25 -177.8(15)
Co1 C23 C24 C25 60.2(3)
C22 C23 C24 C29' 177.4(4)
C28' C23 C24 C29' 0.1(7)
C28 C23 C24 C29' -0.8(15)
Co1 C23 C24 C29' -122.8(4)
C22 C23 C24 Co1 -59.9(3)
C28' C23 C24 Co1 122.8(4)
C28 C23 C24 Co1 122.0(15)
C33 Co1 C24 C23 -77.8(3)
C25 Co1 C24 C23 118.4(3)
C22 Co1 C24 C23 36.6(3)
C21 Co1 C24 C23 79.6(3)
C32 Co1 C24 C23 -120.5(3)
C34 Co1 C24 C23 -43.4(5)
C35 Co1 C24 C23 162.0(4)
C31 Co1 C24 C23 -163.0(2)
C33 Co1 C24 C25 163.8(2)
C22 Co1 C24 C25 -81.8(3)
C23 Co1 C24 C25 -118.4(3)
C21 Co1 C24 C25 -38.8(3)
C32 Co1 C24 C25 121.1(3)
C34 Co1 C24 C25 -161.8(4)
C35 Co1 C24 C25 43.7(5)
C31 Co1 C24 C25 78.6(3)
C33 Co1 C24 C29' 41.8(7)
C25 Co1 C24 C29' -122.0(8)
C22 Co1 C24 C29' 156.2(7)
C23 Co1 C24 C29' 119.6(8)
C21 Co1 C24 C29' -160.8(7)
C32 Co1 C24 C29' -0.9(7)
C34 Co1 C24 C29' 76.2(8)
C35 Co1 C24 C29' -78.4(9)
C31 Co1 C24 C29' -43.4(7)
C33 Co1 C24 C29 95(2)
C25 Co1 C24 C29 -69(2)
C22 Co1 C24 C29 -151(2)
C23 Co1 C24 C29 172(2)
C21 Co1 C24 C29 -108(2)
C32 Co1 C24 C29 52(2)
C34 Co1 C24 C29 129(2)
C35 Co1 C24 C29 -26(2)
C31 Co1 C24 C29 9(2)
C23 C24 C25 C21 -0.4(4)
C29' C24 C25 C21 -177.3(4)
C29 C24 C25 C21 179.1(16)
Co1 C24 C25 C21 60.1(3)
C23 C24 C25 C30' 176.1(4)
C29' C24 C25 C30' -0.9(7)
C29 C24 C25 C30' -4.4(16)
Co1 C24 C25 C30' -123.5(4)
C23 C24 C25 Co1 -60.5(3)
C29' C24 C25 Co1 122.6(4)
C29 C24 C25 Co1 119.0(15)
C22 C21 C25 C24 0.3(4)
C26' C21 C25 C24 176.2(4)
Co1 C21 C25 C24 -59.9(3)
C22 C21 C25 C30' -176.0(4)
C26' C21 C25 C30' -0.1(7)
Co1 C21 C25 C30' 123.8(5)
C22 C21 C25 C30 179.5(15)
C26' C21 C25 C30 -4.6(16)
Co1 C21 C25 C30 119.2(15)
C22 C21 C25 Co1 60.2(3)
C26' C21 C25 Co1 -123.9(4)
C33 Co1 C25 C24 -42.2(5)
C22 Co1 C25 C24 80.2(3)
C23 Co1 C25 C24 37.8(3)
C21 Co1 C25 C24 117.5(3)
C32 Co1 C25 C24 -78.4(3)
C34 Co1 C25 C24 160.7(4)
C35 Co1 C25 C24 -163.7(2)
C31 Co1 C25 C24 -121.0(2)
C24 Co1 C25 C21 -117.5(3)
C33 Co1 C25 C21 -159.7(4)
C22 Co1 C25 C21 -37.3(3)
C23 Co1 C25 C21 -79.8(3)
C32 Co1 C25 C21 164.0(2)
C34 Co1 C25 C21 43.1(5)
C35 Co1 C25 C21 78.7(3)
C31 Co1 C25 C21 121.5(3)
C24 Co1 C25 C30' 119.1(8)
C33 Co1 C25 C30' 76.9(9)
C22 Co1 C25 C30' -160.7(8)
C23 Co1 C25 C30' 156.9(8)
C21 Co1 C25 C30' -123.4(8)
C32 Co1 C25 C30' 40.7(8)
C34 Co1 C25 C30' -80.2(8)
C35 Co1 C25 C30' -44.6(8)
C31 Co1 C25 C30' -1.9(8)
C24 Co1 C25 C30 174.5(19)
C33 Co1 C25 C30 132(2)
C22 Co1 C25 C30 -105.3(19)
C23 Co1 C25 C30 -147.8(19)
C21 Co1 C25 C30 -68.0(19)
C32 Co1 C25 C30 96.1(19)
C34 Co1 C25 C30 -25(2)
C35 Co1 C25 C30 10.7(19)
C31 Co1 C25 C30 53.5(19)
C24 Co1 C31 C32 78.6(3)
C33 Co1 C31 C32 -37.5(2)
C25 Co1 C31 C32 121.0(3)
C22 Co1 C31 C32 -164.6(4)
C23 Co1 C31 C32 45.9(5)
C21 Co1 C31 C32 163.5(2)
C34 Co1 C31 C32 -80.9(2)
C35 Co1 C31 C32 -118.5(3)
C24 Co1 C31 C35 -162.9(2)
C33 Co1 C31 C35 80.9(2)
C25 Co1 C31 C35 -120.6(3)
C22 Co1 C31 C35 -46.1(5)
C23 Co1 C31 C35 164.3(4)
C21 Co1 C31 C35 -78.0(3)
C32 Co1 C31 C35 118.5(3)
C34 Co1 C31 C35 37.6(2)
C24 Co1 C31 C36 -42.0(5)
C33 Co1 C31 C36 -158.2(4)
C25 Co1 C31 C36 0.3(5)
C22 Co1 C31 C36 74.8(6)
C23 Co1 C31 C36 -74.7(6)
C21 Co1 C31 C36 42.9(5)
C32 Co1 C31 C36 -120.6(5)
C34 Co1 C31 C36 158.5(4)
C35 Co1 C31 C36 120.9(5)
C35 C31 C32 C33 -0.6(4)
C36 C31 C32 C33 -177.4(3)
Co1 C31 C32 C33 58.8(2)
C35 C31 C32 C37 176.6(3)
C36 C31 C32 C37 -0.3(6)
Co1 C31 C32 C37 -124.0(4)
C35 C31 C32 Co1 -59.4(2)
C36 C31 C32 Co1 123.7(3)
C24 Co1 C32 C33 119.4(3)
C25 Co1 C32 C33 161.6(3)
C22 Co1 C32 C33 46.1(5)
C23 Co1 C32 C33 77.7(3)
C21 Co1 C32 C33 -165.2(4)
C34 Co1 C32 C33 -37.4(2)
C35 Co1 C32 C33 -81.3(2)
C31 Co1 C32 C33 -119.6(3)
C24 Co1 C32 C31 -121.0(3)
C33 Co1 C32 C31 119.6(3)
C25 Co1 C32 C31 -78.7(3)
C22 Co1 C32 C31 165.7(4)
C23 Co1 C32 C31 -162.6(2)
C21 Co1 C32 C31 -45.5(5)
C34 Co1 C32 C31 82.2(2)
C35 Co1 C32 C31 38.3(2)
C24 Co1 C32 C37 -0.9(5)
C33 Co1 C32 C37 -120.3(5)
C25 Co1 C32 C37 41.4(5)
C22 Co1 C32 C37 -74.2(6)
C23 Co1 C32 C37 -42.5(5)
C21 Co1 C32 C37 74.6(6)
C34 Co1 C32 C37 -157.7(4)
C35 Co1 C32 C37 158.4(4)
C31 Co1 C32 C37 120.1(5)
C31 C32 C33 C34 0.9(4)
C37 C32 C33 C34 -176.3(3)
Co1 C32 C33 C34 60.1(2)
C31 C32 C33 C38 178.5(3)
C37 C32 C33 C38 1.3(6)
Co1 C32 C33 C38 -122.3(4)
C31 C32 C33 Co1 -59.3(2)
C37 C32 C33 Co1 123.6(4)
C24 Co1 C33 C34 160.9(2)
C25 Co1 C33 C34 -167.7(4)
C22 Co1 C33 C34 79.4(3)
C23 Co1 C33 C34 119.6(2)
C21 Co1 C33 C34 48.3(5)
C32 Co1 C33 C34 -119.1(3)
C35 Co1 C33 C34 -37.4(2)
C31 Co1 C33 C34 -81.6(2)
C24 Co1 C33 C32 -80.0(3)
C25 Co1 C33 C32 -48.6(5)
C22 Co1 C33 C32 -161.5(2)
C23 Co1 C33 C32 -121.3(2)
C21 Co1 C33 C32 167.4(4)
C34 Co1 C33 C32 119.1(3)
C35 Co1 C33 C32 81.7(2)
C31 Co1 C33 C32 37.5(2)
C24 Co1 C33 C38 40.4(5)
C25 Co1 C33 C38 71.8(6)
C22 Co1 C33 C38 -41.1(5)
C23 Co1 C33 C38 -0.8(4)
C21 Co1 C33 C38 -72.2(6)
C32 Co1 C33 C38 120.4(5)
C34 Co1 C33 C38 -120.4(5)
C35 Co1 C33 C38 -157.9(4)
C31 Co1 C33 C38 158.0(4)
C32 C33 C34 C35 -0.8(4)
C38 C33 C34 C35 -178.4(3)
Co1 C33 C34 C35 59.0(2)
C32 C33 C34 C39 176.1(3)
C38 C33 C34 C39 -1.5(6)
Co1 C33 C34 C39 -124.1(4)
C32 C33 C34 Co1 -59.8(2)
C38 C33 C34 Co1 122.6(4)
C24 Co1 C34 C33 -47.2(5)
C25 Co1 C34 C33 167.9(4)
C22 Co1 C34 C33 -119.1(3)
C23 Co1 C34 C33 -78.8(3)
C21 Co1 C34 C33 -160.0(2)
C32 Co1 C34 C33 38.0(2)
C35 Co1 C34 C33 119.9(3)
C31 Co1 C34 C33 82.0(2)
C24 Co1 C34 C35 -167.1(4)
C33 Co1 C34 C35 -119.9(3)
C25 Co1 C34 C35 48.0(5)
C22 Co1 C34 C35 120.9(2)
C23 Co1 C34 C35 161.3(2)
C21 Co1 C34 C35 80.1(3)
C32 Co1 C34 C35 -82.0(2)
C31 Co1 C34 C35 -37.9(2)
C24 Co1 C34 C39 74.0(6)
C33 Co1 C34 C39 121.2(5)
C25 Co1 C34 C39 -70.9(6)
C22 Co1 C34 C39 2.1(5)
C23 Co1 C34 C39 42.4(5)
C21 Co1 C34 C39 -38.8(5)
C32 Co1 C34 C39 159.2(4)
C35 Co1 C34 C39 -118.9(5)
C31 Co1 C34 C39 -156.8(4)
C33 C34 C35 C31 0.4(4)
C39 C34 C35 C31 -176.6(3)
Co1 C34 C35 C31 59.2(2)
C33 C34 C35 C40 177.9(3)
C39 C34 C35 C40 0.9(6)
Co1 C34 C35 C40 -123.4(4)
C33 C34 C35 Co1 -58.7(2)
C39 C34 C35 Co1 124.2(4)
C32 C31 C35 C34 0.1(4)
C36 C31 C35 C34 176.9(3)
Co1 C31 C35 C34 -59.2(2)
C32 C31 C35 C40 -177.4(3)
C36 C31 C35 C40 -0.5(6)
Co1 C31 C35 C40 123.3(4)
C32 C31 C35 Co1 59.3(2)
C36 C31 C35 Co1 -123.9(4)
C24 Co1 C35 C34 165.7(4)
C33 Co1 C35 C34 37.1(2)
C25 Co1 C35 C34 -161.6(2)
C22 Co1 C35 C34 -78.1(3)
C23 Co1 C35 C34 -46.3(5)
C21 Co1 C35 C34 -119.0(2)
C32 Co1 C35 C34 81.1(2)
C31 Co1 C35 C34 119.3(3)
C24 Co1 C35 C31 46.4(5)
C33 Co1 C35 C31 -82.2(2)
C25 Co1 C35 C31 79.1(3)
C22 Co1 C35 C31 162.6(2)
C23 Co1 C35 C31 -165.5(4)
C21 Co1 C35 C31 121.7(2)
C32 Co1 C35 C31 -38.2(2)
C34 Co1 C35 C31 -119.3(3)
C24 Co1 C35 C40 -73.6(6)
C33 Co1 C35 C40 157.8(4)
C25 Co1 C35 C40 -40.9(4)
C22 Co1 C35 C40 42.6(4)
C23 Co1 C35 C40 74.4(6)
C21 Co1 C35 C40 1.7(4)
C32 Co1 C35 C40 -158.2(4)
C34 Co1 C35 C40 120.7(5)
C31 Co1 C35 C40 -120.0(5)
C44 O1 C41 C42 0.3(9)
O1 C41 C42 C43 2.6(11)
C41 C42 C43 C44 -4.4(12)
C41 O1 C44 C43 -2.9(9)
C42 C43 C44 O1 4.5(11)
C1 N1 B1 C9 -177.3(3)
N2 N1 B1 C9 2.8(5)
C1 N1 B1 C5 2.5(5)
N2 N1 B1 C5 -177.4(3)
C8 C9 B1 N1 179.7(3)
C10 C9 B1 N1 -2.7(5)
C8 C9 B1 C5 -0.1(5)
C10 C9 B1 C5 177.6(3)
C6 C5 B1 N1 -179.3(3)
C6 C5 B1 C9 0.5(5)
C4 N2 B2 C10 175.7(3)
N1 N2 B2 C10 -2.7(5)
C4 N2 B2 C14 -4.6(5)
N1 N2 B2 C14 177.0(3)
C11 C10 B2 N2 -178.7(3)
C9 C10 B2 N2 2.8(5)
C11 C10 B2 C14 1.6(5)
C9 C10 B2 C14 -176.9(3)
C13 C14 B2 N2 179.3(3)
C13 C14 B2 C10 -1.0(5)
